data_1506245
loop_
_publ_author_name
'Banwell, Martin G.'
'Ma, Xinghua'
'Taylor, Rebecca M.'
'Willis, Anthony C.'

_publ_section_title
;
 Concise assembly of the polycyclic frameworks associated with the
 hapalindole and fischerindole alkaloids.
;
_journal_issue 21
_journal_name_full 'Organic letters'
_journal_page_first 4959
_journal_page_last 4961
_journal_paper_doi 10.1021/ol062020x
_journal_volume 8
_journal_year 2006
_chemical_compound_source local
_chemical_formula_moiety 'C18 H23 N'
_chemical_formula_sum 'C18 H23 N'
_chemical_formula_weight 253.39
_space_group_IT_number 2
_symmetry_cell_setting triclinic
_symmetry_space_group_name_Hall '-P 1'
_symmetry_space_group_name_H-M 'P -1'
_atom_sites_solution_hydrogens geom
_atom_sites_solution_primary direct
_audit_creation_date 06-01-18
_audit_creation_method CRYSTALS_ver_12.18
_audit_update_record
;
2006-01-19 - Report on C18 H23 N
              by Anthony C. Willis
              for  Xinghua Ma and Martin Banwell

2006-01-19 - passes checkcif tests with minor warnings

;
_cell_angle_alpha 96.5216(15)
_cell_angle_beta 98.1632(17)
_cell_angle_gamma 104.2454(13)
_cell_formula_units_Z 4
_cell_length_a 7.9681(2)
_cell_length_b 10.7207(3)
_cell_length_c 18.0210(3)
_cell_measurement_reflns_used 6569
_cell_measurement_temperature 200
_cell_measurement_theta_max 27
_cell_measurement_theta_min 3
_cell_volume 1459.16(6)
_computing_cell_refinement 'Denzo/Scalepack '
_computing_data_collection 'COLLECT (Nonius BV, 1997)'
_computing_data_reduction 'Denzo/Scalepack '
_computing_molecular_graphics
;
ORTEP-II (Johnson 1976) in teXsan (MSC, 1992-1997)
;
_computing_publication_material 'CRYSTALS '
_computing_structure_refinement 'CRYSTALS (Watkin et al 2003)'
_computing_structure_solution 'SIR92 (Altomare et al, 1994)'
_diffrn_ambient_temperature 200
_diffrn_measured_fraction_theta_full 0.996
_diffrn_measured_fraction_theta_max 0.994
_diffrn_measurement_device_type 'Nonius KappaCCD'
_diffrn_measurement_method ' \f and \w scans with CCD '
_diffrn_radiation_monochromator graphite
_diffrn_radiation_type 'Mo K\a'
_diffrn_radiation_wavelength 0.71073
_diffrn_reflns_av_R_equivalents 0.019
_diffrn_reflns_limit_h_max 10
_diffrn_reflns_limit_h_min -10
_diffrn_reflns_limit_k_max 13
_diffrn_reflns_limit_k_min -13
_diffrn_reflns_limit_l_max 23
_diffrn_reflns_limit_l_min -23
_diffrn_reflns_number 12769
_diffrn_reflns_theta_full 26.978
_diffrn_reflns_theta_max 27.5
_diffrn_reflns_theta_min 2.679
_diffrn_standards_number 0
_exptl_absorpt_coefficient_mu 0.066
_exptl_absorpt_correction_T_max 1.0
_exptl_absorpt_correction_T_min 0.775
_exptl_absorpt_correction_type multi-scan
_exptl_absorpt_process_details 'Denzo/Scalepack (Otwinowski & Minor, 1996)'
_exptl_crystal_colour colourless
_exptl_crystal_density_diffrn 1.153
_exptl_crystal_density_meas ?
_exptl_crystal_description needle
_exptl_crystal_F_000 552.000
_exptl_crystal_size_max 0.57
_exptl_crystal_size_mid 0.20
_exptl_crystal_size_min 0.14
_refine_diff_density_max 0.15
_refine_diff_density_min -0.15
_refine_ls_extinction_method None
_refine_ls_goodness_of_fit_ref 1.0874
_refine_ls_hydrogen_treatment noref
_refine_ls_matrix_type full
_refine_ls_number_parameters 401
_refine_ls_number_reflns 4326
_refine_ls_number_restraints 54
_refine_ls_R_factor_all 0.0702
_refine_ls_R_factor_gt 0.0419
_refine_ls_shift/su_max 0.021336
_refine_ls_structure_factor_coef F
_refine_ls_weighting_details
;
  Method, part 1, Chebychev polynomial, (Watkin, 1994, Prince, 1982)
  [weight] = 1.0/[A~0~*T~0~(x)+A~1~*T~1~(x) ... +A~n-1~]*T~n-1~(x)]
  where A~i~ are the Chebychev coefficients listed below and x= Fcalc/Fmax
  Method = Robust Weighting (Prince, 1982)
  W = [weight] * [1-(deltaF/6*sigmaF)^2^]^2^
  A~i~ are:
  1.14 0.853 0.732
;
_refine_ls_weighting_scheme calc
_refine_ls_wR_factor_all 0.0747
_refine_ls_wR_factor_gt 0.0537
_refine_ls_wR_factor_ref 0.0537
_reflns_limit_h_max 10
_reflns_limit_h_min -10
_reflns_limit_k_max 13
_reflns_limit_k_min -13
_reflns_limit_l_max 23
_reflns_limit_l_min 0
_reflns_number_gt 4326
_reflns_number_total 6687
_reflns_threshold_expression I>3.0\s(I)
_oxford_diffrn_Wilson_B_factor 3.79
_oxford_diffrn_Wilson_scale 0.68
_oxford_refine_ls_scale 1.314(3)
_oxford_structure_analysis_title '1181015 ban0603scaled'
_cod_data_source_file ol062020xsi20060817_021446.cif
_cod_data_source_block ban0603
_cod_depositor_comments
;
The following automatic conversions were performed:

'_symmetry_cell_setting' value 'Triclinic' changed to 'triclinic'
according to /home/saulius/struct/CIF-dictionaries/cif_core.dic
dictionary named 'cif_core.dic' version 2.4.1 from 2010-06-29.

Automatic conversion script
Id: cif_fix_values 1715 2011-07-08 13:25:40Z adriana 

The following automatic conversions were performed:

'_exptl_crystal_density_meas' value 'not measured' was changed to '?'
- the value is perceived as not measured.

Automatic conversion script
Id: cif_fix_values 3008 2015-01-20 13:52:24Z robertas 
;
_cod_original_sg_symbol_H-M 'P -1 '
_cod_database_code 1506245

loop_
_symmetry_equiv_pos_as_xyz
x,y,z
-x,-y,-z

loop_
_atom_site_label
_atom_site_type_symbol
_atom_site_fract_x
_atom_site_fract_y
_atom_site_fract_z
_atom_site_U_iso_or_equiv
_atom_site_occupancy
_atom_site_adp_type
_atom_site_refinement_flags_posn
_atom_site_refinement_flags_occupancy
N6 N 0.55305(14) 1.00648(11) 0.31481(6) 0.0450 1.0000 Uani . .
N106 N 0.06585(15) 0.73656(10) 0.16433(6) 0.0452 1.0000 Uani . .
C1 C 0.19767(19) 1.11842(14) 0.37520(8) 0.0508 1.0000 Uani . .
C2 C 0.2098(2) 1.23215(15) 0.34434(9) 0.0605 1.0000 Uani . .
C3 C 0.3386(2) 1.27513(14) 0.30143(9) 0.0601 1.0000 Uani . .
C4 C 0.4592(2) 1.20643(14) 0.28802(8) 0.0539 1.0000 Uani . .
C5 C 0.44852(17) 1.09173(13) 0.31929(7) 0.0429 1.0000 Uani . .
C7 C 0.48993(16) 0.90845(12) 0.35522(6) 0.0400 1.0000 Uani D .
C8 C 0.5359(2) 0.78328(16) 0.36754(10) 0.0406 0.890(4) Uani . P
C9 C 0.4273(2) 0.75160(15) 0.43142(9) 0.0408 0.890(4) Uani . P
C10 C 0.3686(3) 0.61307(16) 0.44713(11) 0.0540 0.890(4) Uani . P
C11 C 0.2869(3) 0.6162(2) 0.51907(11) 0.0614 0.890(4) Uani . P
C12 C 0.1426(5) 0.6871(3) 0.51512(17) 0.0661 0.890(4) Uani . P
C13 C 0.1992(2) 0.82365(18) 0.49336(10) 0.0501 0.890(4) Uani . P
C14 C 0.26984(19) 0.81180(14) 0.41967(9) 0.0406 0.890(4) Uani . P
C15 C 0.34980(15) 0.92849(12) 0.38511(7) 0.0385 1.0000 Uani D .
C16 C 0.31796(16) 1.04558(12) 0.36295(7) 0.0400 1.0000 Uani . .
C17 C 0.7050(2) 1.02296(19) 0.27744(10) 0.0651 1.0000 Uani . .
C18 C 0.7313(2) 0.7972(2) 0.39585(12) 0.0561 0.890(4) Uani . P
C19 C 0.4687(3) 0.68342(18) 0.29474(10) 0.0578 0.890(4) Uani . P
C101 C 0.42252(18) 0.71309(15) 0.06679(8) 0.0515 1.0000 Uani . .
C102 C 0.5014(2) 0.84141(17) 0.06300(9) 0.0619 1.0000 Uani . .
C103 C 0.4375(2) 0.94186(15) 0.09326(9) 0.0625 1.0000 Uani . .
C104 C 0.2932(2) 0.91737(14) 0.12929(8) 0.0558 1.0000 Uani . .
C105 C 0.21227(17) 0.78744(12) 0.13291(7) 0.0417 1.0000 Uani . .
C107 C 0.03479(16) 0.60268(11) 0.15195(7) 0.0385 1.0000 Uani D .
C108 C -0.0967(5) 0.4907(3) 0.1729(2) 0.0385 0.758(5) Uani . P
C109 C -0.0550(2) 0.37837(17) 0.12211(12) 0.0391 0.758(5) Uani D P
C110 C -0.0979(3) 0.2418(2) 0.14206(12) 0.0497 0.758(5) Uani . P
C111 C -0.0586(3) 0.15065(18) 0.07843(16) 0.0582 0.758(5) Uani . P
C112 C 0.1292(5) 0.1986(3) 0.0625(2) 0.0622 0.758(5) Uani . P
C113 C 0.1721(3) 0.33948(18) 0.04659(14) 0.0468 0.758(5) Uani . P
C114 C 0.1394(3) 0.42489(15) 0.11331(12) 0.0374 0.758(5) Uani . P
C115 C 0.15682(15) 0.56716(11) 0.11487(6) 0.0365 1.0000 Uani D .
C116 C 0.27409(16) 0.68334(12) 0.10172(7) 0.0390 1.0000 Uani . .
C117 C -0.0356(2) 0.81302(16) 0.20059(10) 0.0651 1.0000 Uani . .
C118 C -0.2871(7) 0.4884(8) 0.1441(4) 0.0759 0.758(5) Uani . P
C119 C -0.0541(4) 0.4843(2) 0.25829(12) 0.0534 0.758(5) Uani . P
C208 C -0.1042(15) 0.4937(9) 0.1724(7) 0.0476(9) 0.242(5) Uiso D P
C209 C -0.0249(10) 0.3792(6) 0.1470(4) 0.0476(9) 0.242(5) Uiso D P
C210 C -0.1433(9) 0.2415(7) 0.1236(5) 0.0476(9) 0.242(5) Uiso D P
C211 C -0.0288(9) 0.1493(6) 0.1105(5) 0.0476(9) 0.242(5) Uiso D P
C212 C 0.0938(16) 0.1901(11) 0.0545(7) 0.0476(9) 0.242(5) Uiso D P
C213 C 0.2079(8) 0.3317(6) 0.0766(5) 0.0476(9) 0.242(5) Uiso D P
C214 C 0.0848(9) 0.4187(5) 0.0863(4) 0.0476(9) 0.242(5) Uiso D P
C218 C -0.1143(11) 0.4985(8) 0.2569(4) 0.0476(9) 0.242(5) Uiso D P
C219 C -0.2969(19) 0.4895(19) 0.1491(8) 0.0476(9) 0.242(5) Uiso D P
C308 C 0.5366(19) 0.7843(11) 0.3734(8) 0.065(2) 0.110(4) Uiso D P
C309 C 0.386(2) 0.7297(14) 0.4160(9) 0.065(2) 0.110(4) Uiso D P
C310 C 0.408(2) 0.6383(17) 0.4742(10) 0.065(2) 0.110(4) Uiso D P
C311 C 0.232(2) 0.5922(17) 0.4987(12) 0.065(2) 0.110(4) Uiso D P
C312 C 0.156(5) 0.703(3) 0.5265(16) 0.069(2) 0.110(4) Uiso D P
C313 C 0.1457(19) 0.7986(17) 0.4702(11) 0.065(2) 0.110(4) Uiso D P
C314 C 0.3260(19) 0.8458(13) 0.4490(7) 0.065(2) 0.110(4) Uiso D P
C318 C 0.539(2) 0.6820(17) 0.3070(10) 0.065(2) 0.110(4) Uiso D P
C319 C 0.711(2) 0.8138(18) 0.4278(10) 0.065(2) 0.110(4) Uiso D P
H11 H 0.10431(19) 1.08861(14) 0.40583(8) 0.0622 1.0000 Uiso R .
H21 H 0.1245(2) 1.28445(15) 0.35306(9) 0.0741 1.0000 Uiso R .
H31 H 0.3436(2) 1.35763(14) 0.27986(9) 0.0708 1.0000 Uiso R .
H41 H 0.5512(2) 1.23751(14) 0.25699(8) 0.0634 1.0000 Uiso R .
H91 H 0.5045(2) 0.80240(15) 0.47940(9) 0.0487 0.8901 Uiso R .
H101 H 0.4721(3) 0.57589(16) 0.45490(11) 0.0642 0.8901 Uiso R .
H102 H 0.2794(3) 0.55842(16) 0.40341(11) 0.0642 0.8901 Uiso R .
H111 H 0.3816(3) 0.6615(2) 0.56324(11) 0.0721 0.8901 Uiso R .
H112 H 0.2355(3) 0.5246(2) 0.52665(11) 0.0721 0.8901 Uiso R .
H121 H 0.1065(5) 0.6955(3) 0.56599(17) 0.0791 0.8901 Uiso R .
H122 H 0.0399(5) 0.6337(3) 0.47643(17) 0.0791 0.8901 Uiso R .
H131 H 0.2930(2) 0.88162(18) 0.53429(10) 0.0610 0.8901 Uiso R .
H132 H 0.0958(2) 0.86107(18) 0.48630(10) 0.0610 0.8901 Uiso R .
H141 H 0.17510(19) 0.75093(14) 0.38027(9) 0.0478 0.8901 Uiso R .
H171 H 0.7572(2) 0.94780(19) 0.28238(10) 0.0828 0.7000 Uiso R .
H172 H 0.7946(2) 1.10579(19) 0.30168(10) 0.0828 0.7000 Uiso R .
H173 H 0.6681(2) 1.02666(19) 0.22251(10) 0.0828 0.7000 Uiso R .
H174 H 0.7185(2) 1.10290(19) 0.25269(10) 0.0828 0.3000 Uiso R .
H175 H 0.8129(2) 1.03216(19) 0.31578(10) 0.0828 0.3000 Uiso R .
H176 H 0.6884(2) 0.94519(19) 0.23810(10) 0.0828 0.3000 Uiso R .
H181 H 0.7989(2) 0.8175(2) 0.35404(12) 0.0710 0.8901 Uiso R .
H182 H 0.7764(2) 0.8693(2) 0.43989(12) 0.0710 0.8901 Uiso R .
H183 H 0.7460(2) 0.7138(2) 0.41210(12) 0.0710 0.8901 Uiso R .
H191 H 0.5435(3) 0.70897(18) 0.25596(10) 0.0698 0.8901 Uiso R .
H192 H 0.3441(3) 0.68083(18) 0.27459(10) 0.0698 0.8901 Uiso R .
H193 H 0.4747(3) 0.59536(18) 0.30621(10) 0.0698 0.8901 Uiso R .
H1011 H 0.47052(18) 0.64204(15) 0.04489(8) 0.0628 1.0000 Uiso R .
H1021 H 0.6070(2) 0.86270(17) 0.03794(9) 0.0722 1.0000 Uiso R .
H1031 H 0.4970(2) 1.03375(15) 0.08889(9) 0.0693 1.0000 Uiso R .
H1041 H 0.2487(2) 0.98984(14) 0.15187(8) 0.0635 1.0000 Uiso R .
H1091 H -0.1255(2) 0.37167(17) 0.07059(12) 0.0462 0.7575 Uiso R .
H1101 H -0.2250(3) 0.2130(2) 0.14627(12) 0.0571 0.7575 Uiso R .
H1102 H -0.0236(3) 0.2403(2) 0.19141(12) 0.0571 0.7575 Uiso R .
H1111 H -0.1440(3) 0.14501(18) 0.03098(16) 0.0666 0.7575 Uiso R .
H1112 H -0.0739(3) 0.06223(18) 0.09362(16) 0.0666 0.7575 Uiso R .
H1121 H 0.2143(5) 0.1931(3) 0.1077(2) 0.0757 0.7575 Uiso R .
H1122 H 0.1423(5) 0.1408(3) 0.0173(2) 0.0757 0.7575 Uiso R .
H1131 H 0.2981(3) 0.36861(18) 0.04076(14) 0.0580 0.7575 Uiso R .
H1132 H 0.0948(3) 0.34539(18) -0.00097(14) 0.0580 0.7575 Uiso R .
H1141 H 0.2140(3) 0.41367(15) 0.16029(12) 0.0457 0.7575 Uiso R .
H1171 H -0.1343(2) 0.75362(16) 0.21850(10) 0.0817 0.7000 Uiso R .
H1172 H 0.0421(2) 0.87511(16) 0.24488(10) 0.0817 0.7000 Uiso R .
H1173 H -0.0847(2) 0.86297(16) 0.16334(10) 0.0817 0.7000 Uiso R .
H1174 H 0.0193(2) 0.90774(16) 0.20126(10) 0.0817 0.3000 Uiso R .
H1175 H -0.0374(2) 0.79530(16) 0.25380(10) 0.0817 0.3000 Uiso R .
H1176 H -0.1588(2) 0.78867(16) 0.17165(10) 0.0817 0.3000 Uiso R .
H1181 H -0.3193(7) 0.5593(8) 0.1753(4) 0.0901 0.7575 Uiso R .
H1182 H -0.3006(7) 0.5021(8) 0.0899(4) 0.0901 0.7575 Uiso R .
H1183 H -0.3663(7) 0.4021(8) 0.1483(4) 0.0901 0.7575 Uiso R .
H1191 H -0.0832(4) 0.5583(2) 0.28809(12) 0.0622 0.7575 Uiso R .
H1192 H 0.0739(4) 0.4907(2) 0.27292(12) 0.0622 0.7575 Uiso R .
H1193 H -0.1253(4) 0.3999(2) 0.26927(12) 0.0622 0.7575 Uiso R .
H2091 H 0.0622(10) 0.3741(6) 0.1915(4) 0.0570 0.2425 Uiso R .
H2101 H -0.2112(9) 0.2165(7) 0.1646(5) 0.0570 0.2425 Uiso R .
H2102 H -0.2269(9) 0.2367(7) 0.0757(5) 0.0570 0.2425 Uiso R .
H2111 H 0.0440(9) 0.1475(6) 0.1601(5) 0.0570 0.2425 Uiso R .
H2112 H -0.1070(9) 0.0601(6) 0.0901(5) 0.0570 0.2425 Uiso R .
H2121 H 0.0209(16) 0.1808(11) 0.0032(7) 0.0570 0.2425 Uiso R .
H2122 H 0.1733(16) 0.1312(11) 0.0525(7) 0.0570 0.2425 Uiso R .
H2131 H 0.2908(8) 0.3410(6) 0.1253(5) 0.0570 0.2425 Uiso R .
H2132 H 0.2764(8) 0.3567(6) 0.0357(5) 0.0570 0.2425 Uiso R .
H2141 H 0.0025(9) 0.4063(5) 0.0370(4) 0.0570 0.2425 Uiso R .
H2181 H -0.1649(11) 0.5713(8) 0.2738(4) 0.0570 0.2425 Uiso R .
H2182 H 0.0065(11) 0.5133(8) 0.2868(4) 0.0570 0.2425 Uiso R .
H2183 H -0.1910(11) 0.4141(8) 0.2652(4) 0.0570 0.2425 Uiso R .
H2191 H -0.3178(19) 0.5727(19) 0.1718(8) 0.0570 0.2425 Uiso R .
H2192 H -0.3723(19) 0.4146(19) 0.1679(8) 0.0570 0.2425 Uiso R .
H2193 H -0.3273(19) 0.4786(19) 0.0926(8) 0.0570 0.2425 Uiso R .
H3091 H 0.283(2) 0.6775(14) 0.3771(9) 0.0772 0.1099 Uiso R .
H3101 H 0.500(2) 0.6862(17) 0.5190(10) 0.0772 0.1099 Uiso R .
H3102 H 0.444(2) 0.5622(17) 0.4506(10) 0.0772 0.1099 Uiso R .
H3111 H 0.246(2) 0.5402(17) 0.5407(12) 0.0772 0.1099 Uiso R .
H3112 H 0.147(2) 0.5356(17) 0.4544(12) 0.0772 0.1099 Uiso R .
H3121 H 0.232(5) 0.752(3) 0.5750(16) 0.0819 0.1099 Uiso R .
H3122 H 0.034(5) 0.665(3) 0.5359(16) 0.0819 0.1099 Uiso R .
H3131 H 0.1094(19) 0.8744(17) 0.4940(11) 0.0772 0.1099 Uiso R .
H3132 H 0.0578(19) 0.7537(17) 0.4237(11) 0.0772 0.1099 Uiso R .
H3141 H 0.4119(19) 0.8926(13) 0.4957(7) 0.0772 0.1099 Uiso R .
H3181 H 0.637(2) 0.7183(17) 0.2799(10) 0.0772 0.1099 Uiso R .
H3182 H 0.558(2) 0.6021(17) 0.3268(10) 0.0772 0.1099 Uiso R .
H3183 H 0.425(2) 0.6591(17) 0.2710(10) 0.0772 0.1099 Uiso R .
H3191 H 0.810(2) 0.8493(18) 0.4009(10) 0.0772 0.1099 Uiso R .
H3192 H 0.712(2) 0.8796(18) 0.4721(10) 0.0772 0.1099 Uiso R .
H3193 H 0.726(2) 0.7320(18) 0.4462(10) 0.0772 0.1099 Uiso R .

loop_
_atom_site_aniso_label
_atom_site_aniso_U_11
_atom_site_aniso_U_22
_atom_site_aniso_U_33
_atom_site_aniso_U_23
_atom_site_aniso_U_13
_atom_site_aniso_U_12
N6 0.0449(6) 0.0531(6) 0.0416(5) 0.0149(5) 0.0118(4) 0.0155(5)
N106 0.0528(6) 0.0368(5) 0.0486(6) 0.0031(4) 0.0144(5) 0.0149(5)
C1 0.0518(8) 0.0519(8) 0.0518(7) 0.0076(6) 0.0047(6) 0.0222(6)
C2 0.0685(10) 0.0526(8) 0.0642(9) 0.0083(7) -0.0013(8) 0.0309(7)
C3 0.0742(10) 0.0439(8) 0.0590(8) 0.0139(6) -0.0068(7) 0.0175(7)
C4 0.0605(8) 0.0493(8) 0.0488(7) 0.0186(6) 0.0017(6) 0.0083(6)
C5 0.0453(7) 0.0435(7) 0.0374(6) 0.0075(5) 0.0004(5) 0.0108(5)
C7 0.0416(6) 0.0434(6) 0.0354(6) 0.0065(5) 0.0037(5) 0.0138(5)
C8 0.0457(8) 0.0417(7) 0.0370(7) 0.0045(5) 0.0036(6) 0.0192(6)
C9 0.0447(9) 0.0383(8) 0.0388(8) 0.0069(6) 0.0017(6) 0.0128(6)
C10 0.0651(11) 0.0404(9) 0.0552(10) 0.0136(7) 0.0009(8) 0.0143(7)
C11 0.0630(12) 0.0543(11) 0.0632(12) 0.0267(9) 0.0060(9) 0.0037(8)
C12 0.0559(12) 0.0723(16) 0.0699(16) 0.0298(13) 0.0194(12) 0.0037(11)
C13 0.0436(9) 0.0570(10) 0.0522(10) 0.0151(8) 0.0153(7) 0.0110(7)
C14 0.0386(7) 0.0376(7) 0.0435(8) 0.0070(6) 0.0032(6) 0.0084(6)
C15 0.0384(6) 0.0379(6) 0.0392(6) 0.0056(5) 0.0053(5) 0.0108(5)
C16 0.0417(6) 0.0386(6) 0.0386(6) 0.0053(5) 0.0015(5) 0.0119(5)
C17 0.0550(9) 0.0890(12) 0.0631(9) 0.0315(8) 0.0247(7) 0.0239(8)
C18 0.0489(9) 0.0698(11) 0.0589(10) 0.0171(9) 0.0111(8) 0.0293(8)
C19 0.0808(14) 0.0509(9) 0.0432(8) -0.0016(7) 0.0064(8) 0.0269(9)
C101 0.0452(7) 0.0607(8) 0.0514(7) 0.0181(6) 0.0135(6) 0.0120(6)
C102 0.0465(8) 0.0702(10) 0.0638(9) 0.0266(8) 0.0081(7) -0.0007(7)
C103 0.0620(9) 0.0496(8) 0.0619(9) 0.0205(7) -0.0029(7) -0.0084(7)
C104 0.0664(9) 0.0376(7) 0.0547(8) 0.0076(6) -0.0019(7) 0.0047(6)
C105 0.0467(7) 0.0372(6) 0.0387(6) 0.0080(5) 0.0026(5) 0.0082(5)
C107 0.0421(6) 0.0363(6) 0.0382(6) 0.0061(4) 0.0086(5) 0.0119(5)
C108 0.0363(9) 0.0422(9) 0.0384(8) 0.0083(6) 0.0119(6) 0.0090(7)
C109 0.0421(10) 0.0370(8) 0.0366(9) 0.0066(7) 0.0065(7) 0.0072(7)
C110 0.0545(13) 0.0409(9) 0.0476(12) 0.0128(8) 0.0037(9) 0.0015(9)
C111 0.0796(15) 0.0330(9) 0.0542(13) 0.0041(8) -0.0005(11) 0.0083(9)
C112 0.077(2) 0.0414(12) 0.0708(18) -0.0016(10) 0.0083(17) 0.0280(13)
C113 0.0530(11) 0.0441(9) 0.0481(11) 0.0044(8) 0.0109(9) 0.0217(8)
C114 0.0423(9) 0.0342(8) 0.0379(9) 0.0091(6) 0.0074(7) 0.0124(7)
C115 0.0395(6) 0.0372(6) 0.0349(5) 0.0074(4) 0.0079(5) 0.0127(5)
C116 0.0401(6) 0.0400(6) 0.0371(6) 0.0108(5) 0.0053(5) 0.0098(5)
C117 0.0782(11) 0.0505(8) 0.0760(10) 0.0010(7) 0.0307(9) 0.0290(8)
C118 0.0407(13) 0.0716(15) 0.113(3) 0.0125(16) 0.0091(13) 0.0144(11)
C119 0.0574(14) 0.0588(13) 0.0397(9) 0.0076(8) 0.0122(10) 0.0052(11)

loop_
_atom_type_symbol
_atom_type_scat_dispersion_real
_atom_type_scat_dispersion_imag
_atom_type_scat_Cromer_Mann_a1
_atom_type_scat_Cromer_Mann_b1
_atom_type_scat_Cromer_Mann_a2
_atom_type_scat_Cromer_Mann_b2
_atom_type_scat_Cromer_Mann_a3
_atom_type_scat_Cromer_Mann_b3
_atom_type_scat_Cromer_Mann_a4
_atom_type_scat_Cromer_Mann_b4
_atom_type_scat_Cromer_Mann_c
_atom_type_scat_source
C 0.0033 0.0016 2.3100 20.8439 1.0200 10.2075 1.5886 0.5687 0.8650 51.6512 0.2156 'International Tables Vol C 4.2.6.8 and 6.1.1.4'
H 0.0000 0.0000 0.4930 10.5109 0.3229 26.1257 0.1402 3.1424 0.0408 57.7998 0.0030 'International Tables Vol C 4.2.6.8 and 6.1.1.4'
N 0.0061 0.0033 12.2126 0.0057 3.1322 9.8933 2.0125 28.9975 1.1663 0.5826 -11.5290 'International Tables Vol C 4.2.6.8 and 6.1.1.4'

loop_
_geom_angle_atom_site_label_1
_geom_angle_atom_site_label_2
_geom_angle_atom_site_label_3
_geom_angle
_geom_angle_publ_flag
C5 N6 C7 107.03(10) yes
C5 N6 C17 125.43(12) yes
C7 N6 C17 127.47(12) yes
C105 N106 C107 107.05(10) yes
C105 N106 C117 124.97(12) yes
C107 N106 C117 127.95(12) yes
C2 C1 C16 119.14(14) yes
C2 C1 H11 120.4 no
C16 C1 H11 120.4 no
C1 C2 C3 121.29(14) yes
C1 C2 H21 119.4 no
C3 C2 H21 119.4 no
C2 C3 C4 121.40(13) yes
C2 C3 H31 119.3 no
C4 C3 H31 119.3 no
C3 C4 C5 117.74(14) yes
C3 C4 H41 121.1 no
C5 C4 H41 121.1 no
C4 C5 N6 129.11(13) yes
C4 C5 C16 121.91(13) yes
N6 C5 C16 108.98(11) yes
N6 C7 C8 133.51(13) yes
N6 C7 C15 110.81(11) yes
C8 C7 C15 115.51(13) yes
N6 C7 C308 136.1(6) yes
C15 C7 C308 113.1(6) yes
C7 C8 C9 97.13(12) yes
C7 C8 C18 115.18(15) yes
C9 C8 C18 110.64(14) yes
C7 C8 C19 109.76(13) yes
C9 C8 C19 113.24(15) yes
C18 C8 C19 110.38(15) yes
C8 C9 C10 120.51(14) yes
C8 C9 C14 107.98(12) yes
C10 C9 C14 110.92(14) yes
C8 C9 H91 105.4 no
C10 C9 H91 105.4 no
C14 C9 H91 105.4 no
C9 C10 C11 108.00(15) yes
C9 C10 H101 109.8 no
C11 C10 H101 109.8 no
C9 C10 H102 109.8 no
C11 C10 H102 109.8 no
H101 C10 H102 109.5 no
C10 C11 C12 112.85(17) yes
C10 C11 H111 108.6 no
C12 C11 H111 108.6 no
C10 C11 H112 108.6 no
C12 C11 H112 108.6 no
H111 C11 H112 109.5 no
C11 C12 C13 113.6(2) yes
C11 C12 H121 108.4 no
C13 C12 H121 108.4 no
C11 C12 H122 108.4 no
C13 C12 H122 108.4 no
H121 C12 H122 109.5 no
C12 C13 C14 108.28(17) yes
C12 C13 H131 109.8 no
C14 C13 H131 109.8 no
C12 C13 H132 109.8 no
C14 C13 H132 109.8 no
H131 C13 H132 109.5 no
C9 C14 C13 108.92(14) yes
C9 C14 C15 100.15(11) yes
C13 C14 C15 122.43(13) yes
C9 C14 H141 108.2 no
C13 C14 H141 108.2 no
C15 C14 H141 108.2 no
C14 C15 C7 109.37(11) yes
C14 C15 C16 142.30(12) yes
C7 C15 C16 107.55(11) yes
C7 C15 C314 107.6(5) yes
C16 C15 C314 140.6(5) yes
C15 C16 C5 105.63(11) yes
C15 C16 C1 135.85(13) yes
C5 C16 C1 118.51(12) yes
N6 C17 H171 109.5 no
N6 C17 H172 109.5 no
H171 C17 H172 109.5 no
N6 C17 H173 109.5 no
H171 C17 H173 109.5 no
H172 C17 H173 109.5 no
N6 C17 H174 109.5 no
N6 C17 H175 109.5 no
H174 C17 H175 109.5 no
N6 C17 H176 109.5 no
H174 C17 H176 109.5 no
H175 C17 H176 109.5 no
C8 C18 H181 109.5 no
C8 C18 H182 109.5 no
H181 C18 H182 109.5 no
C8 C18 H183 109.5 no
H181 C18 H183 109.5 no
H182 C18 H183 109.5 no
C8 C19 H191 109.5 no
C8 C19 H192 109.5 no
H191 C19 H192 109.5 no
C8 C19 H193 109.5 no
H191 C19 H193 109.5 no
H192 C19 H193 109.5 no
C102 C101 C116 119.22(15) yes
C102 C101 H1011 120.4 no
C116 C101 H1011 120.4 no
C101 C102 C103 121.42(15) yes
C101 C102 H1021 119.3 no
C103 C102 H1021 119.3 no
C102 C103 C104 121.39(14) yes
C102 C103 H1031 119.3 no
C104 C103 H1031 119.3 no
C103 C104 C105 117.38(15) yes
C103 C104 H1041 121.3 no
C105 C104 H1041 121.3 no
C104 C105 N106 129.00(13) yes
C104 C105 C116 122.19(13) yes
N106 C105 C116 108.81(10) yes
N106 C107 C108 134.70(16) yes
N106 C107 C115 110.72(11) yes
C108 C107 C115 114.52(15) yes
N106 C107 C208 132.4(4) yes
C115 C107 C208 116.8(4) yes
C107 C108 C109 97.63(18) yes
C107 C108 C118 113.1(4) yes
C109 C108 C118 107.0(4) yes
C107 C108 C119 110.4(2) yes
C109 C108 C119 112.8(2) yes
C118 C108 C119 114.6(3) yes
C108 C109 C110 119.80(19) yes
C108 C109 C114 107.34(17) yes
C110 C109 C114 111.32(19) yes
C108 C109 H1091 105.8 no
C110 C109 H1091 105.8 no
C114 C109 H1091 105.8 no
C109 C110 C111 107.97(19) yes
C109 C110 H1101 109.9 no
C111 C110 H1101 109.9 no
C109 C110 H1102 109.8 no
C111 C110 H1102 109.8 no
H1101 C110 H1102 109.5 no
C110 C111 C112 112.6(2) yes
C110 C111 H1111 108.7 no
C112 C111 H1111 108.7 no
C110 C111 H1112 108.7 no
C112 C111 H1112 108.7 no
H1111 C111 H1112 109.5 no
C111 C112 C113 112.7(3) yes
C111 C112 H1121 108.7 no
C113 C112 H1121 108.7 no
C111 C112 H1122 108.6 no
C113 C112 H1122 108.6 no
H1121 C112 H1122 109.5 no
C112 C113 C114 108.1(2) yes
C112 C113 H1131 109.8 no
C114 C113 H1131 109.8 no
C112 C113 H1132 109.8 no
C114 C113 H1132 109.8 no
H1131 C113 H1132 109.5 no
C109 C114 C113 109.34(19) yes
C109 C114 C115 99.88(13) yes
C113 C114 C115 122.72(16) yes
C109 C114 H1141 108.0 no
C113 C114 H1141 108.0 no
C115 C114 H1141 108.0 no
C114 C115 C107 109.89(11) yes
C114 C115 C116 141.44(12) yes
C107 C115 C116 107.64(11) yes
C107 C115 C214 106.3(2) yes
C116 C115 C214 143.3(2) yes
C115 C116 C105 105.77(11) yes
C115 C116 C101 135.84(12) yes
C105 C116 C101 118.38(12) yes
N106 C117 H1171 109.5 no
N106 C117 H1172 109.5 no
H1171 C117 H1172 109.5 no
N106 C117 H1173 109.5 no
H1171 C117 H1173 109.5 no
H1172 C117 H1173 109.5 no
N106 C117 H1174 109.5 no
N106 C117 H1175 109.5 no
H1174 C117 H1175 109.5 no
N106 C117 H1176 109.5 no
H1174 C117 H1176 109.5 no
H1175 C117 H1176 109.5 no
C108 C118 H1181 109.5 no
C108 C118 H1182 109.4 no
H1181 C118 H1182 109.5 no
C108 C118 H1183 109.4 no
H1181 C118 H1183 109.5 no
H1182 C118 H1183 109.5 no
C108 C119 H1191 109.5 no
C108 C119 H1192 109.5 no
H1191 C119 H1192 109.5 no
C108 C119 H1193 109.5 no
H1191 C119 H1193 109.5 no
H1192 C119 H1193 109.5 no
C107 C208 C209 97.2(6) yes
C107 C208 C218 116.1(8) yes
C109 C208 C218 124.1(7) yes
C209 C208 C218 108.8(8) yes
C107 C208 C219 118.6(10) yes
C209 C208 C219 123.1(10) yes
C218 C208 C219 94.0(8) yes
C208 C209 C210 120.1(6) yes
C208 C209 C214 108.5(5) yes
C210 C209 C214 110.9(6) yes
C208 C209 H2091 106.3 no
C210 C209 H2091 104.9 no
C214 C209 H2091 104.9 no
C209 C210 C211 108.6(6) yes
C209 C210 H2101 109.7 no
C211 C210 H2101 109.7 no
C209 C210 H2102 109.7 no
C211 C210 H2102 109.7 no
H2101 C210 H2102 109.5 no
C210 C211 C212 112.7(8) yes
C210 C211 H2111 108.7 no
C212 C211 H2111 108.7 no
C210 C211 H2112 108.7 no
C212 C211 H2112 108.7 no
H2111 C211 H2112 109.5 no
C211 C212 C213 113.0(8) yes
C211 C212 H2121 108.6 no
C213 C212 H2121 108.6 no
C211 C212 H2122 108.6 no
C213 C212 H2122 108.6 no
H2121 C212 H2122 109.5 no
C212 C213 C214 107.7(7) yes
C212 C213 H2131 109.9 no
C214 C213 H2131 109.9 no
C212 C213 H2132 109.9 no
C214 C213 H2132 109.9 no
H2131 C213 H2132 109.5 no
C209 C214 C213 110.6(6) yes
C209 C214 H2141 108.0 no
C213 C214 H2141 108.1 no
C208 C218 H2181 109.5 no
C208 C218 H2182 109.5 no
H2181 C218 H2182 109.5 no
C208 C218 H2183 109.4 no
H2181 C218 H2183 109.5 no
H2182 C218 H2183 109.5 no
C208 C219 H2191 109.3 no
C208 C219 H2192 109.5 no
C208 C219 H2193 109.6 no
H2191 C219 H2192 109.5 no
H2191 C219 H2193 109.5 no
H2192 C219 H2193 109.5 no
C7 C308 C309 99.7(8) yes
C7 C308 C318 118.1(11) yes
C309 C308 C318 110.0(11) yes
C7 C308 C319 111.9(10) yes
C309 C308 C319 108.8(11) yes
C318 C308 C319 107.9(10) yes
C308 C309 C310 120.6(10) yes
C308 C309 C314 106.7(9) yes
C310 C309 C314 112.1(11) yes
C308 C309 H3091 107.4 no
C310 C309 H3091 104.4 no
C314 C309 H3091 104.4 no
C309 C310 C311 106.9(11) yes
C309 C310 H3101 110.1 no
C311 C310 H3101 110.1 no
C309 C310 H3102 110.1 no
C311 C310 H3102 110.1 no
H3101 C310 H3102 109.5 no
C310 C311 C312 113.7(14) yes
C310 C311 H3111 108.5 no
C312 C311 H3111 108.5 no
C310 C311 H3112 108.4 no
C312 C311 H3112 108.3 no
H3111 C311 H3112 109.5 no
C311 C312 C313 113.5(14) yes
C311 C312 H3121 108.4 no
C313 C312 H3121 108.4 no
C311 C312 H3122 108.5 no
C313 C312 H3122 108.5 no
H3121 C312 H3122 109.5 no
C312 C313 C314 108.7(13) yes
C312 C313 H3131 109.8 no
C314 C313 H3131 109.7 no
C312 C313 H3132 109.6 no
C314 C313 H3132 109.6 no
H3131 C313 H3132 109.5 no
C15 C314 C309 99.5(8) yes
C15 C314 C313 120.2(10) yes
C309 C314 C313 109.8(11) yes
C15 C314 H3141 108.9 no
C309 C314 H3141 108.9 no
C313 C314 H3141 108.9 no
C308 C318 H3181 109.3 no
C308 C318 H3182 109.5 no
H3181 C318 H3182 109.5 no
C308 C318 H3183 109.6 no
H3181 C318 H3183 109.5 no
H3182 C318 H3183 109.5 no
C308 C319 H3191 109.5 no
C308 C319 H3192 109.4 no
H3191 C319 H3192 109.5 no
C308 C319 H3193 109.5 no
H3191 C319 H3193 109.5 no
H3192 C319 H3193 109.5 no

loop_
_geom_bond_atom_site_label_1
_geom_bond_atom_site_label_2
_geom_bond_distance
_geom_bond_publ_flag
N6 C5 1.3830(17) yes
N6 C7 1.3805(16) yes
N6 C17 1.4508(18) yes
N106 C105 1.3870(17) yes
N106 C107 1.3812(16) yes
N106 C117 1.4518(18) yes
C1 C2 1.384(2) yes
C1 C16 1.4024(18) yes
C1 H11 1.000 no
C2 C3 1.391(2) yes
C2 H21 1.000 no
C3 C4 1.378(2) yes
C3 H31 1.000 no
C4 C5 1.3987(19) yes
C4 H41 1.000 no
C5 C16 1.4190(19) yes
C7 C8 1.507(2) yes
C7 C15 1.3585(18) yes
C7 C308 1.524(9) yes
C8 C9 1.554(2) yes
C8 C18 1.533(2) yes
C8 C19 1.534(2) yes
C9 C10 1.515(2) yes
C9 C14 1.546(2) yes
C9 H91 1.000 no
C10 C11 1.532(3) yes
C10 H101 1.000 no
C10 H102 1.000 no
C11 C12 1.524(3) yes
C11 H111 1.000 no
C11 H112 1.000 no
C12 C13 1.535(3) yes
C12 H121 1.000 no
C12 H122 1.000 no
C13 C14 1.518(2) yes
C13 H131 1.000 no
C13 H132 1.000 no
C14 C15 1.5021(18) yes
C14 H141 1.000 no
C15 C16 1.4287(17) yes
C15 C314 1.535(8) yes
C17 H171 1.000 no
C17 H172 1.000 no
C17 H173 1.000 no
C17 H174 1.000 no
C17 H175 1.000 no
C17 H176 1.000 no
C18 H181 1.000 no
C18 H182 1.000 no
C18 H183 1.000 no
C19 H191 1.000 no
C19 H192 1.000 no
C19 H193 1.000 no
C101 C102 1.379(2) yes
C101 C116 1.4029(19) yes
C101 H1011 1.000 no
C102 C103 1.390(3) yes
C102 H1021 1.000 no
C103 C104 1.383(2) yes
C103 H1031 1.000 no
C104 C105 1.3968(19) yes
C104 H1041 1.000 no
C105 C116 1.4180(18) yes
C107 C108 1.509(3) yes
C107 C115 1.3587(18) yes
C107 C208 1.518(9) yes
C108 C109 1.559(3) yes
C108 C118 1.525(4) yes
C108 C119 1.542(4) yes
C109 C110 1.516(3) yes
C109 C114 1.543(3) yes
C109 H1091 1.000 no
C110 C111 1.538(3) yes
C110 H1101 1.000 no
C110 H1102 1.000 no
C111 C112 1.537(4) yes
C111 H1111 1.000 no
C111 H1112 1.000 no
C112 C113 1.534(4) yes
C112 H1121 1.000 no
C112 H1122 1.000 no
C113 C114 1.519(3) yes
C113 C212 1.600(11) yes
C113 C214 1.418(6) yes
C113 H1131 1.000 no
C113 H1132 1.000 no
C114 C115 1.4938(19) yes
C114 H1141 1.000 no
C115 C116 1.4275(17) yes
C115 C214 1.552(6) yes
C117 H1171 1.000 no
C117 H1172 1.000 no
C117 H1173 1.000 no
C117 H1174 1.000 no
C117 H1175 1.000 no
C117 H1176 1.000 no
C118 H1181 1.000 no
C118 H1182 1.000 no
C118 H1183 1.000 no
C119 H1191 1.000 no
C119 H1192 1.000 no
C119 H1193 1.000 no
C208 C209 1.566(9) yes
C208 C218 1.531(9) yes
C208 C219 1.522(9) yes
C209 C210 1.520(8) yes
C209 C214 1.528(7) yes
C209 H2091 1.000 no
C210 C211 1.522(7) yes
C210 H2101 1.000 no
C210 H2102 1.000 no
C211 C212 1.528(9) yes
C211 H2111 1.000 no
C211 H2112 1.000 no
C212 C213 1.540(9) yes
C212 H2121 1.000 no
C212 H2122 1.000 no
C213 C214 1.524(7) yes
C213 H2131 1.000 no
C213 H2132 1.000 no
C214 H2141 1.000 no
C218 H2181 1.000 no
C218 H2182 1.000 no
C218 H2183 1.000 no
C219 H2191 1.000 no
C219 H2192 1.000 no
C219 H2193 1.000 no
C308 C309 1.548(9) yes
C308 C318 1.535(9) yes
C308 C319 1.526(9) yes
C309 C310 1.536(9) yes
C309 C314 1.527(9) yes
C309 H3091 1.000 no
C310 C311 1.517(10) yes
C310 H3101 1.000 no
C310 H3102 1.000 no
C311 C312 1.529(10) yes
C311 H3111 1.000 no
C311 H3112 1.000 no
C312 C313 1.528(10) yes
C312 H3121 1.000 no
C312 H3122 1.000 no
C313 C314 1.520(9) yes
C313 H3131 1.000 no
C313 H3132 1.000 no
C314 H3141 1.000 no
C318 H3181 1.000 no
C318 H3182 1.000 no
C318 H3183 1.000 no
C319 H3191 1.000 no
C319 H3192 1.000 no
C319 H3193 1.000 no

loop_
_geom_contact_atom_site_label_1
_geom_contact_atom_site_label_2
_geom_contact_distance
_geom_contact_site_symmetry_2
_geom_contact_publ_flag
N6 C104 3.565(2) . no
C1 C319 3.48(2) 2_676 no
C5 C104 3.599(2) . no
C17 C103 3.569(2) . no
C18 C313 3.38(2) 1_655 no
C313 C319 3.49(2) 1_455 no

loop_
_geom_torsion_atom_site_label_1
_geom_torsion_atom_site_label_2
_geom_torsion_atom_site_label_3
_geom_torsion_atom_site_label_4
_geom_torsion
_geom_torsion_publ_flag
N6 C5 C4 C3 -179.5(1) no
N6 C5 C16 C1 179.5(1) no
N6 C5 C16 C15 0.4(1) no
N6 C7 C8 C9 169.5(1) no
N6 C7 C8 C18 52.6(2) no
N6 C7 C8 C19 -72.7(2) no
N6 C7 C15 C14 172.53(9) no
N6 C7 C15 C16 0.3(1) no
N6 C7 C15 C314 -161.5(4) no
N6 C7 C308 C309 -175.3(5) no
N6 C7 C308 C318 -56(1) no
N6 C7 C308 C319 70(1) no
N106 C105 C104 C103 -178.9(1) no
N106 C105 C116 C101 -180.0(1) no
N106 C105 C116 C115 0.8(1) no
N106 C107 C108 C109 169.5(1) no
N106 C107 C108 C118 57.3(4) no
N106 C107 C108 C119 -72.6(4) no
N106 C107 C115 C114 170.7(1) no
N106 C107 C115 C116 -0.3(1) no
N106 C107 C208 C209 -172.8(3) no
N106 C107 C208 C218 -58(1) no
N106 C107 C208 C219 53(1) no
C1 C2 C3 C4 -0.1(2) no
C1 C16 C5 C4 -0.5(2) no
C1 C16 C15 C7 -179.3(1) no
C1 C16 C15 C14 12.7(3) no
C1 C16 C15 C314 -27.2(8) no
C2 C1 C16 C5 0.2(2) no
C2 C1 C16 C15 178.9(1) no
C2 C3 C4 C5 -0.2(2) no
C3 C2 C1 C16 0.1(2) no
C3 C4 C5 C16 0.5(2) no
C4 C5 N6 C7 179.8(1) no
C4 C5 N6 C17 2.6(2) no
C4 C5 C16 C15 -179.6(1) no
C5 N6 C7 C8 174.9(1) no
C5 N6 C7 C15 -0.1(1) no
C5 N6 C7 C308 179.0(7) no
C5 C16 C15 C7 -0.5(1) no
C5 C16 C15 C14 -168.4(2) no
C5 C16 C15 C314 151.7(7) no
C7 N6 C5 C16 -0.2(1) no
C7 C8 C9 C10 157.3(1) no
C7 C8 C9 C14 28.5(1) no
C7 C15 C14 C9 21.1(1) no
C7 C15 C14 C13 141.3(1) no
C7 C308 C309 C310 -155(1) no
C7 C308 C309 C314 -25(1) no
C8 C7 N6 C17 -8.0(2) no
C8 C7 C15 C14 -3.4(1) no
C8 C7 C15 C16 -175.6(1) no
C8 C7 C15 C314 22.5(5) no
C8 C9 C10 C11 172.6(1) no
C8 C9 C14 C13 -160.8(1) no
C8 C9 C14 C15 -31.3(1) no
C9 C8 C7 C15 -15.8(1) no
C9 C10 C11 C12 53.1(2) no
C9 C14 C13 C12 -59.2(2) no
C9 C14 C15 C16 -171.1(2) no
C9 C14 C15 C314 -69(2) no
C10 C9 C8 C18 -82.3(2) no
C10 C9 C8 C19 42.2(2) no
C10 C9 C14 C13 65.1(2) no
C10 C9 C14 C15 -165.3(1) no
C10 C11 C12 C13 -52.0(2) no
C11 C10 C9 C14 -59.9(2) no
C11 C12 C13 C14 54.1(2) no
C12 C13 C14 C15 -175.2(2) no
C13 C14 C15 C16 -50.9(2) no
C14 C9 C8 C18 148.8(1) no
C14 C9 C8 C19 -86.6(2) no
C15 C7 N6 C17 177.1(1) no
C15 C7 C8 C18 -132.6(1) no
C15 C7 C8 C19 102.1(2) no
C15 C7 C308 C309 3.7(9) no
C15 C7 C308 C318 123(1) no
C15 C7 C308 C319 -111(1) no
C15 C314 C309 C308 36(1) no
C15 C314 C309 C310 170(1) no
C15 C314 C313 C312 172(1) no
C16 C5 N6 C17 -177.5(1) no
C16 C15 C7 C308 -178.9(5) no
C16 C15 C314 C309 174.5(5) no
C16 C15 C314 C313 55(1) no
C17 N6 C7 C308 -3.9(7) no
C101 C102 C103 C104 0.8(2) no
C101 C116 C105 C104 0.6(2) no
C101 C116 C115 C107 -179.4(1) no
C101 C116 C115 C114 14.3(3) no
C101 C116 C115 C214 -22.5(5) no
C102 C101 C116 C105 -0.9(2) no
C102 C101 C116 C115 178.1(1) no
C102 C103 C104 C105 -1.1(2) no
C103 C102 C101 C116 0.2(2) no
C103 C104 C105 C116 0.4(2) no
C104 C105 N106 C107 178.5(1) no
C104 C105 N106 C117 0.4(2) no
C104 C105 C116 C115 -178.7(1) no
C105 N106 C107 C108 177.7(2) no
C105 N106 C107 C115 0.8(1) no
C105 N106 C107 C208 180.0(6) no
C105 C116 C115 C107 -0.3(1) no
C105 C116 C115 C114 -166.6(2) no
C105 C116 C115 C214 156.6(5) no
C107 N106 C105 C116 -0.9(1) no
C107 C108 C109 C110 156.6(2) no
C107 C108 C109 C114 28.5(2) no
C107 C115 C114 C109 24.3(2) no
C107 C115 C114 C113 145.1(2) no
C107 C208 C209 C210 -154.4(7) no
C107 C208 C209 C214 -25.4(8) no
C108 C107 N106 C117 -4.3(3) no
C108 C107 C115 C114 -6.9(2) no
C108 C107 C115 C116 -177.9(2) no
C108 C109 C110 C111 174.8(2) no
C108 C109 C114 C113 -162.9(2) no
C108 C109 C114 C115 -32.9(2) no
C109 C108 C107 C115 -13.7(2) no
C109 C110 C111 C112 53.4(3) no
C109 C114 C113 C112 -59.8(3) no
C109 C114 C115 C116 -169.6(2) no
C110 C109 C108 C118 -86.4(4) no
C110 C109 C108 C119 40.5(3) no
C110 C109 C114 C113 64.3(2) no
C110 C109 C114 C115 -165.7(1) no
C110 C111 C112 C113 -53.6(3) no
C111 C110 C109 C114 -58.9(2) no
C111 C112 C113 C114 55.6(3) no
C112 C113 C114 C115 -176.0(2) no
C112 C113 C213 C114 -125.1(6) no
C113 C114 C115 C116 -48.8(3) no
C114 C109 C108 C118 145.5(4) no
C114 C109 C108 C119 -87.6(3) no
C115 C107 N106 C117 178.7(1) no
C115 C107 C108 C118 -125.8(4) no
C115 C107 C108 C119 104.2(3) no
C115 C107 C208 C209 6.4(8) no
C115 C107 C208 C218 121.4(8) no
C115 C107 C208 C219 -127.7(9) no
C115 C214 C209 C208 33.8(7) no
C115 C214 C209 C210 167.8(5) no
C115 C214 C213 C212 175.1(7) no
C116 C105 N106 C117 -179.0(1) no
C116 C115 C107 C208 -179.7(5) no
C116 C115 C214 C209 174.1(3) no
C116 C115 C214 C213 52.4(9) no
C117 N106 C107 C208 -2.0(6) no
C208 C209 C210 C211 -173.8(8) no
C208 C209 C214 C213 163.0(6) no
C209 C210 C211 C212 -53.9(9) no
C209 C214 C213 C212 58.6(8) no
C210 C209 C208 C218 84.8(9) no
C210 C209 C208 C219 -23(2) no
C210 C209 C214 C213 -63.1(7) no
C210 C211 C212 C213 54(1) no
C211 C210 C209 C214 58.4(9) no
C211 C212 C112 C213 -105(2) no
C211 C212 C113 C213 71(1) no
C211 C212 C113 C214 -11(1) no
C211 C212 C213 C214 -54(1) no
C214 C209 C208 C218 -146.2(6) no
C214 C209 C208 C219 106(1) no
C308 C7 C15 C314 19.2(7) no
C308 C309 C310 C311 -174(1) no
C308 C309 C314 C313 163(1) no
C309 C310 C311 C312 -53(2) no
C309 C314 C313 C312 57(2) no
C310 C309 C308 C318 81(2) no
C310 C309 C308 C319 -37(2) no
C310 C309 C314 C313 -63(2) no
C310 C311 C312 C313 53(3) no
C311 C310 C309 C314 59(2) no
C314 C309 C308 C318 -150(1) no
C314 C309 C308 C319 92(1) no
